data_2232138
loop_
_publ_author_name
'Parthasarathy, Rajasekaran'
'Jenniefer, Samson Jegan'
'Muthiah, Packianathan Thomas'
'Sulochana, Nagarajan'

_publ_section_title
;
 2,6,6-Trimethylcyclohexene-1-carbaldehyde oxime
;
_journal_coeditor_code ZS2144
_journal_issue 10
_journal_name_full 'Acta Crystallographica Section E'
_journal_page_first o2732
_journal_paper_doi 10.1107/S1600536811037895
_journal_volume 67
_journal_year 2011
_chemical_formula_iupac 'C10 H17 N O'
_chemical_formula_moiety 'C10 H17 N O'
_chemical_formula_sum 'C10 H17 N O'
_chemical_formula_weight 167.25
_chemical_name_common '2,6,6-trimethylcyclohexene-1-carbaldehyde oxime'
_chemical_name_systematic
;
2,6,6-Trimethylcyclohexene-1-carbaldehyde oxime
;
_space_group_IT_number 2
_symmetry_cell_setting triclinic
_symmetry_space_group_name_Hall '-P 1'
_symmetry_space_group_name_H-M 'P -1'
_atom_sites_solution_hydrogens geom
_atom_sites_solution_primary direct
_atom_sites_solution_secondary difmap
_cell_angle_alpha 81.212(3)
_cell_angle_beta 76.590(3)
_cell_angle_gamma 71.385(3)
_cell_formula_units_Z 2
_cell_length_a 7.5670(3)
_cell_length_b 7.7208(3)
_cell_length_c 9.3072(4)
_cell_measurement_reflns_used 3341
_cell_measurement_temperature 296
_cell_measurement_theta_max 33.0
_cell_measurement_theta_min 2.3
_cell_volume 499.43(4)
_computing_cell_refinement 'SAINT (Bruker, 2008)'
_computing_data_collection 'APEX2 (Bruker, 2008)'
_computing_data_reduction 'SAINT (Bruker, 2008)'
_computing_molecular_graphics 'PLATON (Spek, 2009)'
_computing_publication_material 'PLATON (Spek, 2009)'
_computing_structure_refinement 'SHELXL97 (Sheldrick, 2008)'
_computing_structure_solution 'SHELXS97 (Sheldrick, 2008)'
_diffrn_ambient_temperature 296
_diffrn_measured_fraction_theta_full 0.995
_diffrn_measured_fraction_theta_max 0.887
_diffrn_measurement_device_type 'Bruker SMART APEXII CCD area-detector'
_diffrn_measurement_method '\f and \w'
_diffrn_radiation_monochromator graphite
_diffrn_radiation_source 'fine-focus sealed tube'
_diffrn_radiation_type MoK\a
_diffrn_radiation_wavelength 0.71073
_diffrn_reflns_av_R_equivalents 0.0217
_diffrn_reflns_av_sigmaI/netI 0.0229
_diffrn_reflns_limit_h_max 11
_diffrn_reflns_limit_h_min -11
_diffrn_reflns_limit_k_max 11
_diffrn_reflns_limit_k_min -11
_diffrn_reflns_limit_l_max 13
_diffrn_reflns_limit_l_min -12
_diffrn_reflns_number 13971
_diffrn_reflns_reduction_process
;
;
_diffrn_reflns_theta_full 25.00
_diffrn_reflns_theta_max 32.98
_diffrn_reflns_theta_min 2.26
_exptl_absorpt_coefficient_mu 0.071
_exptl_absorpt_correction_T_max 0.997
_exptl_absorpt_correction_T_min 0.994
_exptl_absorpt_correction_type multi-scan
_exptl_absorpt_process_details '(SADABS; Bruker, 2008)'
_exptl_crystal_colour colourless
_exptl_crystal_density_diffrn 1.112
_exptl_crystal_density_method 'Not Measured'
_exptl_crystal_description prism
_exptl_crystal_F_000 184
_exptl_crystal_size_max 0.090
_exptl_crystal_size_mid 0.060
_exptl_crystal_size_min 0.050
_refine_diff_density_max 0.243
_refine_diff_density_min -0.143
_refine_ls_extinction_method none
_refine_ls_goodness_of_fit_ref 1.056
_refine_ls_hydrogen_treatment mixed
_refine_ls_matrix_type full
_refine_ls_number_parameters 118
_refine_ls_number_reflns 3341
_refine_ls_number_restraints 0
_refine_ls_restrained_S_all 1.056
_refine_ls_R_factor_all 0.0832
_refine_ls_R_factor_gt 0.0533
_refine_ls_shift/su_max 0.000
_refine_ls_shift/su_mean 0.000
_refine_ls_structure_factor_coef Fsqd
_refine_ls_weighting_details 'calc w=1/[\s^2^(Fo^2^)+(0.0999P)^2^+0.0360P] where P=(Fo^2^+2Fc^2^)/3'
_refine_ls_weighting_scheme calc
_refine_ls_wR_factor_gt 0.1680
_refine_ls_wR_factor_ref 0.1908
_reflns_number_gt 2134
_reflns_number_total 3341
_reflns_threshold_expression I>2\s(I)
_cod_data_source_file zs2144.cif
_cod_data_source_block I
_cod_database_code 2232138
_cod_database_fobs_code 2232138

loop_
_symmetry_equiv_pos_site_id
_symmetry_equiv_pos_as_xyz
1 x,y,z
2 -x,-y,-z

loop_
_atom_site_aniso_label
_atom_site_aniso_U_11
_atom_site_aniso_U_22
_atom_site_aniso_U_33
_atom_site_aniso_U_12
_atom_site_aniso_U_13
_atom_site_aniso_U_23
O1 0.0698(7) 0.0627(6) 0.1080(10) -0.0392(5) 0.0201(6) -0.0293(6)
N1 0.0466(5) 0.0490(5) 0.0702(8) -0.0218(4) 0.0031(5) -0.0113(5)
C1 0.0377(5) 0.0448(5) 0.0424(6) -0.0118(4) -0.0047(4) -0.0018(4)
C2 0.0404(5) 0.0555(6) 0.0453(7) -0.0109(5) -0.0021(5) -0.0023(5)
C3 0.0404(6) 0.0793(9) 0.0796(11) -0.0225(6) 0.0014(6) -0.0022(8)
C4 0.0539(8) 0.0782(10) 0.1078(14) -0.0362(7) -0.0069(8) -0.0105(9)
C5 0.0586(8) 0.0526(7) 0.0853(11) -0.0243(6) -0.0051(7) -0.0019(7)
C6 0.0399(5) 0.0433(5) 0.0530(7) -0.0131(4) -0.0055(5) -0.0046(5)
C7 0.0459(6) 0.0439(6) 0.0588(8) -0.0136(4) 0.0000(5) -0.0105(5)
C8 0.0548(7) 0.0692(9) 0.0673(10) -0.0053(6) 0.0068(7) -0.0172(7)
C9 0.0694(8) 0.0688(8) 0.0574(8) -0.0237(7) -0.0063(7) -0.0171(7)
C10 0.0491(7) 0.0496(7) 0.0859(11) -0.0041(5) -0.0184(7) -0.0100(6)

loop_
_atom_site_type_symbol
_atom_site_label
_atom_site_fract_x
_atom_site_fract_y
_atom_site_fract_z
_atom_site_U_iso_or_equiv
_atom_site_thermal_displace_type
_atom_site_calc_flag
_atom_site_refinement_flags
_atom_site_occupancy
O O1 0.60371(16) -0.14350(15) 0.37650(16) 0.0794(5) Uani d . 1.000
N N1 0.67895(14) 0.00174(14) 0.37695(13) 0.0552(4) Uani d . 1.000
C C1 0.94463(15) 0.11492(15) 0.25083(13) 0.0425(3) Uani d . 1.000
C C2 1.12581(16) 0.05523(17) 0.17581(14) 0.0492(3) Uani d . 1.000
C C3 1.26022(18) 0.1703(2) 0.1444(2) 0.0680(5) Uani d . 1.000
C C4 1.1923(2) 0.3358(2) 0.2335(2) 0.0772(6) Uani d . 1.000
C C5 0.9848(2) 0.42925(19) 0.2342(2) 0.0656(5) Uani d . 1.000
C C6 0.85762(15) 0.30698(15) 0.30624(14) 0.0458(3) Uani d . 1.000
C C7 0.83019(17) -0.01188(16) 0.27932(16) 0.0505(4) Uani d . 1.000
C C8 1.2169(2) -0.1322(2) 0.11773(18) 0.0689(5) Uani d . 1.000
C C9 0.8338(2) 0.2967(2) 0.47500(17) 0.0641(5) Uani d . 1.000
C C10 0.66297(19) 0.40088(18) 0.26268(19) 0.0627(5) Uani d . 1.000
H H1 0.509(3) -0.126(3) 0.450(3) 0.107(7) Uiso d . 1.000
H H3A 1.27880 0.21180 0.03980 0.0820 Uiso c R 1.000
H H3B 1.38250 0.09430 0.16530 0.0820 Uiso c R 1.000
H H4A 1.21150 0.29760 0.33440 0.0930 Uiso c R 1.000
H H4B 1.26500 0.42070 0.19030 0.0930 Uiso c R 1.000
H H5A 0.96760 0.46760 0.13290 0.0790 Uiso c R 1.000
H H5B 0.94450 0.53850 0.28720 0.0790 Uiso c R 1.000
H H7 0.866(2) -0.116(2) 0.2260(19) 0.074(5) Uiso d . 1.000
H H8A 1.29070 -0.21220 0.18590 0.1030 Uiso c R 1.000
H H8B 1.29810 -0.12140 0.02290 0.1030 Uiso c R 1.000
H H8C 1.11960 -0.18180 0.10750 0.1030 Uiso c R 1.000
H H9A 0.75450 0.22010 0.52080 0.0960 Uiso c R 1.000
H H9B 0.77580 0.41760 0.50780 0.0960 Uiso c R 1.000
H H9C 0.95610 0.24580 0.50220 0.0960 Uiso c R 1.000
H H10A 0.57850 0.32850 0.30550 0.0940 Uiso c R 1.000
H H10B 0.67810 0.41230 0.15670 0.0940 Uiso c R 1.000
H H10C 0.61080 0.52050 0.29870 0.0940 Uiso c R 1.000

loop_
_atom_type_symbol
_atom_type_description
_atom_type_scat_dispersion_real
_atom_type_scat_dispersion_imag
_atom_type_scat_source
C C 0.0033 0.0016 ' International Tables Vol C Tables 4.2.6.8 and 6.1.1.4'
H H 0.0000 0.0000 ' International Tables Vol C Tables 4.2.6.8 and 6.1.1.4'
N N 0.0061 0.0033 ' International Tables Vol C Tables 4.2.6.8 and 6.1.1.4'
O O 0.0106 0.0060 ' International Tables Vol C Tables 4.2.6.8 and 6.1.1.4'

loop_
_geom_angle_atom_site_label_1
_geom_angle_atom_site_label_2
_geom_angle_atom_site_label_3
_geom_angle
_geom_angle_publ_flag
N1 O1 H1 103.3(15) no
O1 N1 C7 111.09(11) no
C2 C1 C6 122.81(11) no
C6 C1 C7 119.71(10) no
C2 C1 C7 117.48(11) no
C1 C2 C8 124.63(12) no
C3 C2 C8 112.81(12) no
C1 C2 C3 122.55(12) no
C2 C3 C4 113.94(13) no
C3 C4 C5 109.66(13) no
C4 C5 C6 113.33(12) no
C1 C6 C9 110.71(10) no
C1 C6 C10 110.80(10) no
C5 C6 C9 109.05(12) no
C5 C6 C10 106.66(11) no
C9 C6 C10 109.18(11) no
C1 C6 C5 110.33(10) no
N1 C7 C1 125.29(12) no
C2 C3 H3A 109.00 no
C2 C3 H3B 109.00 no
C4 C3 H3A 109.00 no
C4 C3 H3B 109.00 no
H3A C3 H3B 108.00 no
C3 C4 H4A 110.00 no
C3 C4 H4B 110.00 no
C5 C4 H4A 110.00 no
C5 C4 H4B 110.00 no
H4A C4 H4B 108.00 no
C4 C5 H5A 109.00 no
C4 C5 H5B 109.00 no
C6 C5 H5A 109.00 no
C6 C5 H5B 109.00 no
H5A C5 H5B 108.00 no
N1 C7 H7 113.3(10) no
C1 C7 H7 121.4(10) no
C2 C8 H8A 109.00 no
C2 C8 H8B 109.00 no
C2 C8 H8C 109.00 no
H8A C8 H8B 109.00 no
H8A C8 H8C 109.00 no
H8B C8 H8C 109.00 no
C6 C9 H9A 109.00 no
C6 C9 H9B 109.00 no
C6 C9 H9C 109.00 no
H9A C9 H9B 109.00 no
H9A C9 H9C 109.00 no
H9B C9 H9C 110.00 no
C6 C10 H10A 109.00 no
C6 C10 H10B 109.00 no
C6 C10 H10C 109.00 no
H10A C10 H10B 110.00 no
H10A C10 H10C 109.00 no
H10B C10 H10C 109.00 no

loop_
_geom_bond_atom_site_label_1
_geom_bond_atom_site_label_2
_geom_bond_distance
_geom_bond_publ_flag
O1 N1 1.4113(16) no
O1 H1 0.86(3) no
N1 C7 1.2714(18) no
C1 C6 1.5334(16) no
C1 C7 1.4608(18) no
C1 C2 1.3530(18) no
C2 C8 1.5136(19) no
C2 C3 1.506(2) no
C3 C4 1.514(2) no
C4 C5 1.503(2) no
C5 C6 1.534(2) no
C6 C9 1.532(2) no
C6 C10 1.538(2) no
C3 H3A 0.9700 no
C3 H3B 0.9700 no
C4 H4A 0.9700 no
C4 H4B 0.9700 no
C5 H5A 0.9700 no
C5 H5B 0.9700 no
C7 H7 0.942(15) no
C8 H8A 0.9600 no
C8 H8B 0.9600 no
C8 H8C 0.9600 no
C9 H9A 0.9600 no
C9 H9B 0.9600 no
C9 H9C 0.9600 no
C10 H10A 0.9600 no
C10 H10B 0.9600 no
C10 H10C 0.9600 no

loop_
_geom_hbond_atom_site_label_D
_geom_hbond_atom_site_label_H
_geom_hbond_atom_site_label_A
_geom_hbond_site_symmetry_A
_geom_hbond_distance_DH
_geom_hbond_distance_HA
_geom_hbond_distance_DA
_geom_hbond_angle_DHA
_geom_hbond_publ_flag
O1 H1 N1 2_656 0.86(3) 2.02(3) 2.8346(18) 158(2) yes
C9 H9A N1 . 0.96 2.57 3.1979(19) 123 yes
C10 H10A N1 . 0.96 2.43 3.0762(17) 125 yes

loop_
_geom_torsion_atom_site_label_1
_geom_torsion_atom_site_label_2
_geom_torsion_atom_site_label_3
_geom_torsion_atom_site_label_4
_geom_torsion
_geom_torsion_publ_flag
O1 N1 C7 C1 -179.61(12) no
C6 C1 C2 C3 2.0(2) no
C6 C1 C2 C8 -179.34(12) no
C7 C1 C2 C3 -177.72(13) no
C7 C1 C2 C8 0.89(19) no
C2 C1 C6 C5 13.24(17) no
C2 C1 C6 C9 -107.58(14) no
C2 C1 C6 C10 131.13(13) no
C7 C1 C6 C5 -167.00(12) no
C7 C1 C6 C9 72.19(15) no
C7 C1 C6 C10 -49.10(16) no
C2 C1 C7 N1 161.31(13) no
C6 C1 C7 N1 -18.5(2) no
C1 C2 C3 C4 13.8(2) no
C8 C2 C3 C4 -165.00(13) no
C2 C3 C4 C5 -44.02(19) no
C3 C4 C5 C6 61.57(18) no
C4 C5 C6 C1 -45.18(17) no
C4 C5 C6 C9 76.62(16) no
C4 C5 C6 C10 -165.59(13) no

loop_
_cod_related_entry_id
_cod_related_entry_database
_cod_related_entry_code
1 ChemSpider 9248950
